data_8106092
loop_
_publ_author_name
'Liu, Yalin'
'Li, Qiufang'

_publ_section_title
;
 Crystal structure of tetrapropylammonium 5-hydroxyisophthalate
 tetrahydrate, C20H41NO9
;
_journal_issue 2
_journal_name_full 'Zeitschrift f\"ur Kristallographie - New Crystal Structures'
_journal_page_first 183
_journal_page_last 184
_journal_paper_doi 10.1515/ncrs-2017-0151
_journal_volume 233
_journal_year 2018
_chemical_formula_moiety 'C12 H28 N, C8 H5 O5, 4(H2 O)'
_chemical_formula_sum 'C20 H41 N O9'
_chemical_formula_weight 439.54
_space_group_crystal_system monoclinic
_space_group_IT_number 14
_space_group_name_Hall '-P 2yn'
_space_group_name_H-M_alt 'P 1 21/n 1'
_atom_sites_solution_hydrogens mixed
_cell_angle_alpha 90
_cell_angle_beta 103.371(5)
_cell_angle_gamma 90
_cell_formula_units_Z 4
_cell_length_a 16.475(7)
_cell_length_b 8.582(4)
_cell_length_c 17.579(8)
_cell_measurement_reflns_used 3641
_cell_measurement_temperature 296(2)
_cell_measurement_theta_max 24.15
_cell_measurement_theta_min 2.38
_cell_volume 2418.1(19)
_computing_structure_refinement 'SHELXL-2014/7 (Sheldrick, 2014)'
_diffrn_ambient_temperature 296(2)
_diffrn_measured_fraction_theta_full 0.991
_diffrn_measured_fraction_theta_max 0.991
_diffrn_measurement_device_type 'Bruker APEX-II CCD'
_diffrn_measurement_method '\f and \w scans'
_diffrn_radiation_probe x-ray
_diffrn_radiation_type MoK\a
_diffrn_radiation_wavelength 0.71073
_diffrn_reflns_av_R_equivalents 0.0483
_diffrn_reflns_av_unetI/netI 0.0454
_diffrn_reflns_Laue_measured_fraction_full 0.991
_diffrn_reflns_Laue_measured_fraction_max 0.991
_diffrn_reflns_limit_h_max 19
_diffrn_reflns_limit_h_min -19
_diffrn_reflns_limit_k_max 7
_diffrn_reflns_limit_k_min -10
_diffrn_reflns_limit_l_max 20
_diffrn_reflns_limit_l_min -21
_diffrn_reflns_number 15144
_diffrn_reflns_point_group_measured_fraction_full 0.991
_diffrn_reflns_point_group_measured_fraction_max 0.991
_diffrn_reflns_theta_full 25.184
_diffrn_reflns_theta_max 25.184
_diffrn_reflns_theta_min 1.527
_exptl_absorpt_coefficient_mu 0.094
_exptl_absorpt_correction_type multi-scan
_exptl_absorpt_process_details sadabs
_exptl_crystal_colour colorless
_exptl_crystal_density_diffrn 1.207
_exptl_crystal_description block
_exptl_crystal_F_000 960
_exptl_crystal_recrystallization_method water/ethanol(v/v:1:2)
_exptl_crystal_size_max 0.520
_exptl_crystal_size_mid 0.310
_exptl_crystal_size_min 0.260
_refine_diff_density_max 0.195
_refine_diff_density_min -0.171
_refine_diff_density_rms 0.047
_refine_ls_extinction_coef .
_refine_ls_extinction_method none
_refine_ls_goodness_of_fit_ref 1.027
_refine_ls_hydrogen_treatment mixed
_refine_ls_matrix_type full
_refine_ls_number_parameters 298
_refine_ls_number_reflns 4315
_refine_ls_number_restraints 13
_refine_ls_restrained_S_all 1.027
_refine_ls_R_factor_all 0.0757
_refine_ls_R_factor_gt 0.0456
_refine_ls_shift/su_max 0.000
_refine_ls_shift/su_mean 0.000
_refine_ls_structure_factor_coef Fsqd
_refine_ls_weighting_details 'w=1/[\s^2^(Fo^2^)+(0.0630P)^2^+0.3698P] where P=(Fo^2^+2Fc^2^)/3'
_refine_ls_weighting_scheme calc
_refine_ls_wR_factor_gt 0.1200
_refine_ls_wR_factor_ref 0.1378
_reflns_Friedel_coverage 0.000
_reflns_Friedel_fraction_full .
_reflns_Friedel_fraction_max .
_reflns_number_gt 2839
_reflns_number_total 4315
_reflns_threshold_expression 'I > 2\s(I)'
_cod_data_source_file suppl_ncrs-2017-0151_suppl.cif
_cod_data_source_block exp_266_109
_cod_original_cell_volume 2418.1(18)
_cod_original_sg_symbol_H-M 'P 21/n'
_cod_database_code 8106092
_shelx_space_group_comment
;
The symmetry employed for this shelxl refinement is uniquely defined
by the following loop, which should always be used as a source of
symmetry information in preference to the above space-group names.
They are only intended as comments.
;
_shelx_estimated_absorpt_t_min 0.953
_shelx_estimated_absorpt_t_max 0.976
_exptl_absorpt_special_details 'Bruker, 2000'

loop_
_space_group_symop_operation_xyz
'x, y, z'
'-x+1/2, y+1/2, -z+1/2'
'-x, -y, -z'
'x-1/2, -y-1/2, z-1/2'

loop_
_atom_site_label
_atom_site_type_symbol
_atom_site_fract_x
_atom_site_fract_y
_atom_site_fract_z
_atom_site_U_iso_or_equiv
_atom_site_adp_type
_atom_site_occupancy
_atom_site_site_symmetry_order
_atom_site_calc_flag
_atom_site_refinement_flags_posn
_atom_site_refinement_flags_adp
_atom_site_refinement_flags_occupancy
_atom_site_disorder_assembly
_atom_site_disorder_group
C1 C 0.31984(10) 0.6669(2) 0.03469(10) 0.0385(4) Uani 1 1 d . . . . .
O1 O 0.44719(9) 0.5426(2) 0.03540(8) 0.0791(6) Uani 1 1 d . . . . .
H1 H 0.5000 0.5000 0.0000 0.119 Uiso 1 2 d S U P . .
O1W O 0.07961(10) 0.0043(2) 0.20287(8) 0.0656(5) Uani 1 1 d D . . . .
H1WA H 0.0406(12) 0.015(4) 0.2279(12) 0.098 Uiso 1 1 d D U . . .
H1WB H 0.0593(14) 0.011(4) 0.1542(6) 0.098 Uiso 1 1 d D U . . .
N1 N -0.00349(9) 0.52472(19) 0.24763(9) 0.0456(4) Uani 1 1 d . . . . .
C2 C 0.25065(10) 0.7504(2) -0.00498(10) 0.0411(5) Uani 1 1 d . . . . .
H2A H 0.2434 0.7708 -0.0581 0.049 Uiso 1 1 calc R U . . .
O2 O 0.37563(9) 0.6280(2) -0.07709(8) 0.0789(6) Uani 1 1 d . . . . .
O2W O 0.52832(10) 0.5029(3) 0.19986(10) 0.0792(6) Uani 1 1 d D . . . .
H2WA H 0.5778(10) 0.531(4) 0.2247(14) 0.119 Uiso 1 1 d D U . . .
H2WB H 0.5235(17) 0.507(4) 0.1506(6) 0.119 Uiso 1 1 d D U . . .
C3 C 0.19223(10) 0.8035(2) 0.03492(10) 0.0371(4) Uani 1 1 d . . . . .
O3 O 0.10182(9) 0.9120(2) -0.07853(8) 0.0701(5) Uani 1 1 d . . . . .
O3W O 0.27031(11) 0.6887(2) 0.78375(9) 0.0752(5) Uani 1 1 d D . . . .
H3WA H 0.2988(16) 0.672(3) 0.8305(7) 0.113 Uiso 1 1 d D U . . .
H3WB H 0.2804(18) 0.617(3) 0.7532(13) 0.113 Uiso 1 1 d D U . . .
C4 C 0.20407(10) 0.7745(2) 0.11382(10) 0.0406(5) Uani 1 1 d . . . . .
H4A H 0.1660 0.8128 0.1409 0.049 Uiso 1 1 calc R U . . .
O4 O 0.06541(8) 0.93283(19) 0.03431(7) 0.0577(4) Uani 1 1 d . . . . .
H4 H 0.0000 1.0000 0.0000 0.087 Uiso 1 2 d S U P . .
O4W O 0.18113(10) 0.9444(2) 0.79934(9) 0.0697(5) Uani 1 1 d D . . . .
H4WA H 0.2074(16) 0.860(2) 0.7912(15) 0.105 Uiso 1 1 d D U . . .
H4WB H 0.1639(16) 0.933(3) 0.8418(10) 0.105 Uiso 1 1 d D U . . .
C5 C 0.27212(10) 0.6890(2) 0.15315(10) 0.0406(5) Uani 1 1 d . . . . .
O5 O 0.27910(9) 0.6619(2) 0.23067(8) 0.0646(5) Uani 1 1 d D . . . .
H5 H 0.3232(11) 0.608(3) 0.2503(14) 0.097 Uiso 1 1 d D U . . .
C6 C 0.32970(10) 0.6352(2) 0.11337(10) 0.0395(5) Uani 1 1 d . . . . .
H6A H 0.3753 0.5773 0.1397 0.047 Uiso 1 1 calc R U . . .
C7 C 0.38399(11) 0.6096(3) -0.00748(11) 0.0498(5) Uani 1 1 d . . . . .
C8 C 0.11544(11) 0.8905(3) -0.00807(11) 0.0446(5) Uani 1 1 d . . . . .
C9 C 0.03313(13) 0.4133(3) 0.19817(13) 0.0546(5) Uani 1 1 d . . . . .
H9A H 0.0745 0.3494 0.2326 0.066 Uiso 1 1 calc R U . . .
H9B H -0.0109 0.3444 0.1712 0.066 Uiso 1 1 calc R U . . .
C10 C 0.07318(17) 0.4873(3) 0.13858(15) 0.0777(8) Uani 1 1 d . . . . .
H10A H 0.1235 0.5413 0.1651 0.093 Uiso 1 1 calc R U . . .
H10B H 0.0353 0.5634 0.1087 0.093 Uiso 1 1 calc R U . . .
C11 C 0.09466(18) 0.3672(4) 0.08404(17) 0.0991(10) Uani 1 1 d . . . . .
H11A H 0.1201 0.4175 0.0466 0.149 Uiso 1 1 calc R U . . .
H11B H 0.1328 0.2927 0.1135 0.149 Uiso 1 1 calc R U . . .
H11C H 0.0448 0.3148 0.0572 0.149 Uiso 1 1 calc R U . . .
C12 C -0.06974(13) 0.6278(3) 0.19743(12) 0.0567(6) Uani 1 1 d . . . . .
H12A H -0.0968 0.6864 0.2318 0.068 Uiso 1 1 calc R U . . .
H12B H -0.0421 0.7024 0.1705 0.068 Uiso 1 1 calc R U . . .
C13 C -0.13582(15) 0.5469(3) 0.13781(14) 0.0720(7) Uani 1 1 d . . . . .
H13A H -0.1650 0.4725 0.1634 0.086 Uiso 1 1 calc R U . . .
H13B H -0.1105 0.4906 0.1014 0.086 Uiso 1 1 calc R U . . .
C14 C -0.19673(16) 0.6658(4) 0.09417(15) 0.0909(9) Uani 1 1 d . . . . .
H14A H -0.2392 0.6140 0.0559 0.136 Uiso 1 1 calc R U . . .
H14B H -0.2221 0.7205 0.1304 0.136 Uiso 1 1 calc R U . . .
H14C H -0.1677 0.7385 0.0685 0.136 Uiso 1 1 calc R U . . .
C15 C -0.04024(13) 0.4250(3) 0.30233(12) 0.0566(6) Uani 1 1 d . . . . .
H15A H -0.0845 0.3621 0.2710 0.068 Uiso 1 1 calc R U . . .
H15B H 0.0027 0.3542 0.3294 0.068 Uiso 1 1 calc R U . . .
C16 C -0.07493(17) 0.5098(4) 0.36239(15) 0.0849(9) Uani 1 1 d . . . . .
H16A H -0.1224 0.5721 0.3364 0.102 Uiso 1 1 calc R U . . .
H16B H -0.0328 0.5796 0.3918 0.102 Uiso 1 1 calc R U . . .
C17 C -0.10165(19) 0.3976(5) 0.41743(17) 0.1129(12) Uani 1 1 d . . . . .
H17A H -0.1236 0.4545 0.4552 0.169 Uiso 1 1 calc R U . . .
H17B H -0.1439 0.3296 0.3885 0.169 Uiso 1 1 calc R U . . .
H17C H -0.0545 0.3370 0.4438 0.169 Uiso 1 1 calc R U . . .
C18 C 0.06234(13) 0.6345(3) 0.29312(12) 0.0548(5) Uani 1 1 d . . . . .
H18A H 0.0843 0.6952 0.2559 0.066 Uiso 1 1 calc R U . . .
H18B H 0.0352 0.7066 0.3218 0.066 Uiso 1 1 calc R U . . .
C19 C 0.13419(14) 0.5619(3) 0.34966(14) 0.0662(6) Uani 1 1 d . . . . .
H19A H 0.1662 0.4981 0.3216 0.079 Uiso 1 1 calc R U . . .
H19B H 0.1136 0.4953 0.3856 0.079 Uiso 1 1 calc R U . . .
C20 C 0.18949(15) 0.6874(3) 0.39478(15) 0.0799(8) Uani 1 1 d . . . . .
H20A H 0.2355 0.6399 0.4310 0.120 Uiso 1 1 calc R U . . .
H20B H 0.2103 0.7523 0.3591 0.120 Uiso 1 1 calc R U . . .
H20C H 0.1578 0.7495 0.4230 0.120 Uiso 1 1 calc R U . . .

loop_
_atom_site_aniso_label
_atom_site_aniso_U_11
_atom_site_aniso_U_22
_atom_site_aniso_U_33
_atom_site_aniso_U_23
_atom_site_aniso_U_13
_atom_site_aniso_U_12
C1 0.0318(9) 0.0454(12) 0.0386(10) -0.0009(9) 0.0090(7) 0.0086(8)
O1 0.0566(9) 0.1330(17) 0.0523(9) 0.0181(9) 0.0218(7) 0.0569(10)
O1W 0.0680(10) 0.0804(13) 0.0460(8) -0.0106(9) 0.0080(7) -0.0050(9)
N1 0.0442(9) 0.0387(10) 0.0533(10) -0.0001(8) 0.0102(7) -0.0009(7)
C2 0.0374(9) 0.0514(13) 0.0350(10) 0.0015(9) 0.0091(8) 0.0092(9)
O2 0.0685(10) 0.1276(17) 0.0453(9) 0.0143(9) 0.0226(7) 0.0487(10)
O2W 0.0565(10) 0.1201(17) 0.0587(10) 0.0034(11) 0.0085(8) 0.0012(10)
C3 0.0281(8) 0.0402(12) 0.0424(10) -0.0018(8) 0.0067(7) 0.0035(8)
O3 0.0564(9) 0.1079(15) 0.0462(9) 0.0136(8) 0.0126(7) 0.0393(9)
O3W 0.0842(12) 0.0830(14) 0.0554(10) -0.0012(9) 0.0097(9) 0.0228(10)
C4 0.0334(9) 0.0461(13) 0.0448(11) -0.0024(9) 0.0142(8) 0.0053(8)
O4 0.0395(7) 0.0851(12) 0.0473(8) -0.0027(7) 0.0074(6) 0.0294(7)
O4W 0.0686(10) 0.0805(13) 0.0624(10) 0.0187(9) 0.0197(8) 0.0185(9)
C5 0.0368(9) 0.0500(13) 0.0355(10) 0.0010(9) 0.0094(8) 0.0036(9)
O5 0.0572(9) 0.0993(14) 0.0404(8) 0.0129(8) 0.0176(7) 0.0269(9)
C6 0.0308(9) 0.0445(12) 0.0420(10) 0.0007(8) 0.0058(7) 0.0059(8)
C7 0.0420(10) 0.0660(16) 0.0432(11) 0.0040(10) 0.0133(9) 0.0167(10)
C8 0.0360(9) 0.0529(14) 0.0433(11) -0.0030(9) 0.0057(8) 0.0106(9)
C9 0.0504(12) 0.0494(14) 0.0653(13) -0.0078(11) 0.0160(10) 0.0005(10)
C10 0.0792(17) 0.077(2) 0.0867(18) -0.0041(15) 0.0401(15) -0.0072(14)
C11 0.108(2) 0.118(3) 0.0842(19) -0.0059(18) 0.0489(17) 0.013(2)
C12 0.0555(12) 0.0534(15) 0.0580(13) 0.0015(11) 0.0063(10) 0.0103(11)
C13 0.0643(15) 0.0740(19) 0.0711(16) 0.0023(13) 0.0021(12) -0.0012(13)
C14 0.0775(17) 0.108(3) 0.0730(17) -0.0117(16) -0.0115(13) 0.0311(17)
C15 0.0520(12) 0.0570(15) 0.0606(13) 0.0048(11) 0.0122(10) -0.0087(11)
C16 0.0821(18) 0.108(3) 0.0733(17) 0.0079(16) 0.0347(14) 0.0125(16)
C17 0.098(2) 0.169(4) 0.081(2) 0.018(2) 0.0406(17) -0.017(2)
C18 0.0544(12) 0.0438(14) 0.0631(13) -0.0028(10) 0.0072(10) -0.0059(10)
C19 0.0579(13) 0.0564(16) 0.0765(16) -0.0027(12) -0.0005(11) -0.0023(12)
C20 0.0680(15) 0.083(2) 0.0808(17) -0.0113(15) 0.0004(13) -0.0153(14)

loop_
_atom_type_symbol
_atom_type_description
_atom_type_scat_dispersion_real
_atom_type_scat_dispersion_imag
_atom_type_scat_source
C C 0.0033 0.0016 'International Tables Vol C Tables 4.2.6.8 and 6.1.1.4'
H H 0.0000 0.0000 'International Tables Vol C Tables 4.2.6.8 and 6.1.1.4'
N N 0.0061 0.0033 'International Tables Vol C Tables 4.2.6.8 and 6.1.1.4'
O O 0.0106 0.0060 'International Tables Vol C Tables 4.2.6.8 and 6.1.1.4'

loop_
_geom_angle_atom_site_label_1
_geom_angle_atom_site_label_2
_geom_angle_atom_site_label_3
_geom_angle
_geom_angle_site_symmetry_1
_geom_angle_site_symmetry_3
C6 C1 C2 119.79(15) . .
C6 C1 C7 119.64(16) . .
C2 C1 C7 120.57(16) . .
C7 O1 H1 114.21(14) . .
H1WA O1W H1WB 109.9(19) . .
C9 N1 C15 106.23(17) . .
C9 N1 C18 111.41(16) . .
C15 N1 C18 111.00(16) . .
C9 N1 C12 111.33(16) . .
C15 N1 C12 111.04(16) . .
C18 N1 C12 105.93(16) . .
C1 C2 C3 119.89(16) . .
C1 C2 H2A 120.1 . .
C3 C2 H2A 120.1 . .
H2WA O2W H2WB 111(2) . .
C4 C3 C2 119.65(16) . .
C4 C3 C8 119.97(15) . .
C2 C3 C8 120.38(16) . .
H3WA O3W H3WB 109(2) . .
C3 C4 C5 120.56(16) . .
C3 C4 H4A 119.7 . .
C5 C4 H4A 119.7 . .
C8 O4 H4 116.65(13) . .
H4WA O4W H4WB 109(2) . .
O5 C5 C6 122.74(16) . .
O5 C5 C4 117.51(15) . .
C6 C5 C4 119.75(17) . .
C5 O5 H5 111.1(17) . .
C5 C6 C1 120.34(17) . .
C5 C6 H6A 119.8 . .
C1 C6 H6A 119.8 . .
O2 C7 O1 122.97(17) . .
O2 C7 C1 121.76(17) . .
O1 C7 C1 115.26(16) . .
O3 C8 O4 123.64(17) . .
O3 C8 C3 121.17(16) . .
O4 C8 C3 115.12(16) . .
C10 C9 N1 115.6(2) . .
C10 C9 H9A 108.4 . .
N1 C9 H9A 108.4 . .
C10 C9 H9B 108.4 . .
N1 C9 H9B 108.4 . .
H9A C9 H9B 107.4 . .
C9 C10 C11 111.2(2) . .
C9 C10 H10A 109.4 . .
C11 C10 H10A 109.4 . .
C9 C10 H10B 109.4 . .
C11 C10 H10B 109.4 . .
H10A C10 H10B 108.0 . .
C10 C11 H11A 109.5 . .
C10 C11 H11B 109.5 . .
H11A C11 H11B 109.5 . .
C10 C11 H11C 109.5 . .
H11A C11 H11C 109.5 . .
H11B C11 H11C 109.5 . .
C13 C12 N1 116.4(2) . .
C13 C12 H12A 108.2 . .
N1 C12 H12A 108.2 . .
C13 C12 H12B 108.2 . .
N1 C12 H12B 108.2 . .
H12A C12 H12B 107.3 . .
C12 C13 C14 109.4(2) . .
C12 C13 H13A 109.8 . .
C14 C13 H13A 109.8 . .
C12 C13 H13B 109.8 . .
C14 C13 H13B 109.8 . .
H13A C13 H13B 108.2 . .
C13 C14 H14A 109.5 . .
C13 C14 H14B 109.5 . .
H14A C14 H14B 109.5 . .
C13 C14 H14C 109.5 . .
H14A C14 H14C 109.5 . .
H14B C14 H14C 109.5 . .
C16 C15 N1 116.5(2) . .
C16 C15 H15A 108.2 . .
N1 C15 H15A 108.2 . .
C16 C15 H15B 108.2 . .
N1 C15 H15B 108.2 . .
H15A C15 H15B 107.3 . .
C15 C16 C17 111.0(3) . .
C15 C16 H16A 109.4 . .
C17 C16 H16A 109.4 . .
C15 C16 H16B 109.4 . .
C17 C16 H16B 109.4 . .
H16A C16 H16B 108.0 . .
C16 C17 H17A 109.5 . .
C16 C17 H17B 109.5 . .
H17A C17 H17B 109.5 . .
C16 C17 H17C 109.5 . .
H17A C17 H17C 109.5 . .
H17B C17 H17C 109.5 . .
C19 C18 N1 116.82(19) . .
C19 C18 H18A 108.1 . .
N1 C18 H18A 108.1 . .
C19 C18 H18B 108.1 . .
N1 C18 H18B 108.1 . .
H18A C18 H18B 107.3 . .
C18 C19 C20 109.9(2) . .
C18 C19 H19A 109.7 . .
C20 C19 H19A 109.7 . .
C18 C19 H19B 109.7 . .
C20 C19 H19B 109.7 . .
H19A C19 H19B 108.2 . .
C19 C20 H20A 109.5 . .
C19 C20 H20B 109.5 . .
H20A C20 H20B 109.5 . .
C19 C20 H20C 109.5 . .
H20A C20 H20C 109.5 . .
H20B C20 H20C 109.5 . .

loop_
_geom_bond_atom_site_label_1
_geom_bond_atom_site_label_2
_geom_bond_distance
_geom_bond_site_symmetry_2
C1 C6 1.382(2) .
C1 C2 1.390(2) .
C1 C7 1.507(2) .
O1 C7 1.273(2) .
O1 H1 1.2363(13) .
O1W H1WA 0.864(9) .
O1W H1WB 0.846(9) .
N1 C9 1.509(3) .
N1 C15 1.514(3) .
N1 C18 1.517(3) .
N1 C12 1.519(3) .
C2 C3 1.392(2) .
C2 H2A 0.9300 .
O2 C7 1.210(2) .
O2W H2WA 0.864(10) .
O2W H2WB 0.851(10) .
C3 C4 1.378(2) .
C3 C8 1.512(2) .
O3 C8 1.221(2) .
O3W H3WA 0.859(10) .
O3W H3WB 0.859(10) .
C4 C5 1.384(3) .
C4 H4A 0.9300 .
O4 C8 1.285(2) .
O4 H4 1.2476(13) .
O4W H4WA 0.868(10) .
O4W H4WB 0.863(10) .
C5 O5 1.361(2) .
C5 C6 1.382(2) .
O5 H5 0.865(10) .
C6 H6A 0.9300 .
C9 C10 1.502(3) .
C9 H9A 0.9700 .
C9 H9B 0.9700 .
C10 C11 1.504(4) .
C10 H10A 0.9700 .
C10 H10B 0.9700 .
C11 H11A 0.9600 .
C11 H11B 0.9600 .
C11 H11C 0.9600 .
C12 C13 1.496(3) .
C12 H12A 0.9700 .
C12 H12B 0.9700 .
C13 C14 1.510(3) .
C13 H13A 0.9700 .
C13 H13B 0.9700 .
C14 H14A 0.9600 .
C14 H14B 0.9600 .
C14 H14C 0.9600 .
C15 C16 1.500(3) .
C15 H15A 0.9700 .
C15 H15B 0.9700 .
C16 C17 1.501(4) .
C16 H16A 0.9700 .
C16 H16B 0.9700 .
C17 H17A 0.9600 .
C17 H17B 0.9600 .
C17 H17C 0.9600 .
C18 C19 1.494(3) .
C18 H18A 0.9700 .
C18 H18B 0.9700 .
C19 C20 1.512(3) .
C19 H19A 0.9700 .
C19 H19B 0.9700 .
C20 H20A 0.9600 .
C20 H20B 0.9600 .
C20 H20C 0.9600 .
